data_4066678
loop_
_publ_author_name
'Castro-Rodrigo, Ruth'
'Esteruelas, Miguel A.'
'L\'opez, Ana M.'
'Mozo, Silvia'
'O\~nate, Enrique'

_publ_section_title
;
 C&#x2212;H Bond Activation Reactions in
 \p-Allene&#x2212;Osmium&#x2212;Triisopropylphosphine Complexes with
 Cyclopentadienyl or Hydridotris(pyrazolyl)borate Ligands: Formation of
 Isopropenyldiisopropylphosphine versus Hydride&#x2212;Alkenylcarbyne
 Derivatives
;
_journal_issue 18
_journal_name_full Organometallics
_journal_page_first 4071
_journal_paper_doi 10.1021/om100568r
_journal_volume 29
_journal_year 2010
_chemical_formula_sum 'C24 H45 Cl2 F6 N Os P2 Si'
_chemical_formula_weight 812.74
_chemical_name_systematic
; 
 ? 
;
_space_group_IT_number 2
_symmetry_cell_setting triclinic
_symmetry_space_group_name_Hall '-P 1'
_symmetry_space_group_name_H-M 'P -1'
_atom_sites_solution_hydrogens geom
_atom_sites_solution_primary direct
_atom_sites_solution_secondary difmap
_audit_creation_method SHELXL-97
_cell_angle_alpha 89.589(6)
_cell_angle_beta 72.938(11)
_cell_angle_gamma 87.127(7)
_cell_formula_units_Z 2
_cell_length_a 10.3264(15)
_cell_length_b 12.0488(6)
_cell_length_c 13.6302(15)
_cell_measurement_reflns_used 3634
_cell_measurement_temperature 150(2)
_cell_measurement_theta_max 19.3668
_cell_measurement_theta_min 2.7468
_cell_volume 1619.2(3)
_computing_cell_refinement
;
CrysAlis RED, Oxford Diffraction Ltd.,
Version 1.171.32.19 (release 28-02-2008 CrysAlis171 .NET)
(compiled Feb 28 2008,12:10:31)
;
_computing_data_collection
;
CrysAlis CCD, Oxford Diffraction Ltd.,
Version 1.171.32.19 (release 28-02-2008 CrysAlis171 .NET)
(compiled Feb 28 2008,12:10:31)
;
_computing_data_reduction
;
CrysAlis RED, Oxford Diffraction Ltd.,
Version 1.171.32.19 (release 28-02-2008 CrysAlis171 .NET)
(compiled Feb 28 2008,12:10:31)
;
_computing_molecular_graphics 'XP, SHELXTL v. 6.1 (Bruker, 2000)'
_computing_publication_material 'XCIF, SHELXTL v. 6.1 (Bruker, 2000)'
_computing_structure_refinement 'SHELXL-97 (Sheldrick, 1997)'
_computing_structure_solution 'SHELXS-97 (Sheldrick, 1990)'
_diffrn_ambient_temperature 150(2)
_diffrn_detector_area_resol_mean 16.3990
_diffrn_measured_fraction_theta_full 0.961
_diffrn_measured_fraction_theta_max 0.869
_diffrn_measurement_device_type
;
Oxford Diffraction Excalibur (TM) single-crystal X-ray diffractometer
with Sapphire CCD detector
;
_diffrn_measurement_method
;
Rotation method data acquisition using \w 
;
_diffrn_radiation_monochromator graphite
_diffrn_radiation_source 'Enhance (Mo) X-ray Source'
_diffrn_radiation_type 'Mo K\a'
_diffrn_radiation_wavelength 0.7107
_diffrn_reflns_av_R_equivalents 0.1633
_diffrn_reflns_av_sigmaI/netI 0.3267
_diffrn_reflns_limit_h_max 12
_diffrn_reflns_limit_h_min -13
_diffrn_reflns_limit_k_max 16
_diffrn_reflns_limit_k_min -16
_diffrn_reflns_limit_l_max 17
_diffrn_reflns_limit_l_min -17
_diffrn_reflns_number 33636
_diffrn_reflns_theta_full 27.50
_diffrn_reflns_theta_max 28.84
_diffrn_reflns_theta_min 2.60
_exptl_absorpt_coefficient_mu 4.289
_exptl_absorpt_correction_T_max 0.9191
_exptl_absorpt_correction_T_min 0.6498
_exptl_absorpt_correction_type multi-scan
_exptl_absorpt_process_details
;
CrysAlis RED, Oxford Diffraction Ltd.,
Version 1.171.32.19 (release 28-02-2008 CrysAlis171 .NET)
(compiled Feb 28 2008,12:10:31)
Empirical absorption correction using spherical harmonics,
 implemented in SCALE3 ABSPACK scaling algorithm.
;
_exptl_crystal_colour colourless
_exptl_crystal_density_diffrn 1.667
_exptl_crystal_density_method 'not measured'
_exptl_crystal_description plate
_exptl_crystal_F_000 808
_exptl_crystal_size_max 0.11
_exptl_crystal_size_mid 0.04
_exptl_crystal_size_min 0.02
_refine_diff_density_max 1.284
_refine_diff_density_min -1.001
_refine_diff_density_rms 0.170
_refine_ls_extinction_method none
_refine_ls_goodness_of_fit_ref 0.702
_refine_ls_hydrogen_treatment mixed
_refine_ls_matrix_type full
_refine_ls_number_parameters 351
_refine_ls_number_reflns 7375
_refine_ls_number_restraints 0
_refine_ls_restrained_S_all 0.702
_refine_ls_R_factor_all 0.1419
_refine_ls_R_factor_gt 0.0538
_refine_ls_shift/su_max 0.006
_refine_ls_shift/su_mean 0.000
_refine_ls_structure_factor_coef Fsqd
_refine_ls_weighting_details 'calc w=1/[\s^2^(Fo^2^)+(0.0203P)^2^+0.0000P] where P=(Fo^2^+2Fc^2^)/3'
_refine_ls_weighting_scheme calc
_refine_ls_wR_factor_gt 0.0713
_refine_ls_wR_factor_ref 0.0830
_reflns_number_gt 3519
_reflns_number_total 7375
_reflns_threshold_expression >2sigma(I)
_cod_data_source_file om100568r_si_001.cif
_cod_data_source_block est6
_cod_database_code 4066678

loop_
_symmetry_equiv_pos_as_xyz
'x, y, z'
'-x, -y, -z'

loop_
_atom_site_label
_atom_site_type_symbol
_atom_site_fract_x
_atom_site_fract_y
_atom_site_fract_z
_atom_site_U_iso_or_equiv
_atom_site_adp_type
_atom_site_occupancy
_atom_site_symmetry_multiplicity
_atom_site_calc_flag
_atom_site_refinement_flags
Os Os 0.18893(4) 0.32177(3) 0.28393(3) 0.02076(11) Uani 1 1 d .
Cl1 Cl 0.7635(3) 0.0881(2) 0.9324(2) 0.0747(9) Uani 1 1 d .
Cl2 Cl 0.7192(3) 0.3249(2) 0.9707(2) 0.0662(9) Uani 1 1 d .
P1 P 0.3874(2) 0.26430(16) 0.32509(17) 0.0235(6) Uani 1 1 d .
P2 P 0.7085(3) 0.2164(2) 0.5993(2) 0.0540(8) Uani 1 1 d .
Si1 Si 0.2019(3) 0.24304(18) -0.06667(19) 0.0321(7) Uani 1 1 d .
F2 F 0.8611(6) 0.2403(4) 0.5874(6) 0.090(2) Uani 1 1 d .
F3 F 0.7483(8) 0.1419(4) 0.5029(5) 0.115(3) Uani 1 1 d .
F4 F 0.5517(7) 0.1979(5) 0.6214(6) 0.108(2) Uani 1 1 d .
F5 F 0.6706(8) 0.2969(4) 0.6948(5) 0.107(3) Uani 1 1 d .
F6 F 0.7162(6) 0.1168(4) 0.6709(5) 0.0724(19) Uani 1 1 d .
F7 F 0.6909(6) 0.3216(4) 0.5354(4) 0.0666(18) Uani 1 1 d .
N1 N 0.1316(6) 0.1629(5) 0.3093(5) 0.0219(17) Uani 1 1 d .
C1 C 0.3223(10) 0.3335(7) 0.1282(8) 0.036(3) Uani 1 1 d .
H1A H 0.314(8) 0.398(6) 0.113(6) 0.043 Uiso 1 1 d .
H1B H 0.369(9) 0.292(6) 0.131(8) 0.043 Uiso 1 1 d .
C2 C 0.2050(9) 0.2817(6) 0.1327(7) 0.027(2) Uani 1 1 d .
C3 C 0.1334(8) 0.2407(6) 0.0751(7) 0.025(2) Uani 1 1 d .
C4 C -0.0047(8) 0.2008(6) 0.1214(7) 0.035(2) Uani 1 1 d .
H4A H -0.0317 0.2131 0.1958 0.053 Uiso 1 1 calc R
H4B H -0.0048 0.1213 0.1068 0.053 Uiso 1 1 calc R
H4C H -0.0688 0.2418 0.0921 0.053 Uiso 1 1 calc R
C5 C 0.3879(9) 0.2432(6) -0.1073(6) 0.042(3) Uani 1 1 d .
H5A H 0.4166 0.3098 -0.0801 0.063 Uiso 1 1 calc R
H5B H 0.4215 0.2433 -0.1824 0.063 Uiso 1 1 calc R
H5C H 0.4249 0.1768 -0.0811 0.063 Uiso 1 1 calc R
C6 C 0.1325(10) 0.3690(6) -0.1142(7) 0.054(3) Uani 1 1 d .
H6A H 0.0333 0.3714 -0.0888 0.081 Uiso 1 1 calc R
H6B H 0.1612 0.3677 -0.1894 0.081 Uiso 1 1 calc R
H6C H 0.1662 0.4348 -0.0898 0.081 Uiso 1 1 calc R
C7 C 0.1515(9) 0.1212(6) -0.1226(7) 0.049(3) Uani 1 1 d .
H7A H 0.1831 0.0536 -0.0942 0.073 Uiso 1 1 calc R
H7B H 0.1920 0.1214 -0.1973 0.073 Uiso 1 1 calc R
H7C H 0.0525 0.1231 -0.1064 0.073 Uiso 1 1 calc R
C8 C 0.3759(8) 0.2653(6) 0.4635(6) 0.031(2) Uani 1 1 d .
H8 H 0.4664 0.2353 0.4672 0.037 Uiso 1 1 calc R
C9 C 0.3535(8) 0.3772(6) 0.5174(6) 0.036(2) Uani 1 1 d .
H9A H 0.2586 0.4035 0.5303 0.053 Uiso 1 1 calc R
H9B H 0.4127 0.4306 0.4739 0.053 Uiso 1 1 calc R
H9C H 0.3747 0.3698 0.5827 0.053 Uiso 1 1 calc R
C10 C 0.2737(8) 0.1841(6) 0.5248(6) 0.033(2) Uani 1 1 d .
H10A H 0.2614 0.1946 0.5983 0.049 Uiso 1 1 calc R
H10B H 0.3076 0.1077 0.5048 0.049 Uiso 1 1 calc R
H10C H 0.1866 0.1981 0.5107 0.049 Uiso 1 1 calc R
C11 C 0.5378(8) 0.3437(6) 0.2620(6) 0.027(2) Uani 1 1 d .
H11 H 0.5752 0.3110 0.1914 0.032 Uiso 1 1 calc R
C12 C 0.6526(8) 0.3334(6) 0.3099(7) 0.039(3) Uani 1 1 d .
H12A H 0.7338 0.3644 0.2634 0.059 Uiso 1 1 calc R
H12B H 0.6718 0.2548 0.3220 0.059 Uiso 1 1 calc R
H12C H 0.6267 0.3742 0.3752 0.059 Uiso 1 1 calc R
C13 C 0.5097(8) 0.4675(5) 0.2464(6) 0.032(2) Uani 1 1 d .
H13A H 0.4871 0.5066 0.3126 0.048 Uiso 1 1 calc R
H13B H 0.4335 0.4771 0.2175 0.048 Uiso 1 1 calc R
H13C H 0.5905 0.4983 0.1992 0.048 Uiso 1 1 calc R
C14 C 0.4382(8) 0.1173(6) 0.2910(7) 0.029(2) Uani 1 1 d .
H14 H 0.3597 0.0746 0.3314 0.035 Uiso 1 1 calc R
C15 C 0.5605(9) 0.0676(6) 0.3207(8) 0.058(3) Uani 1 1 d .
H15A H 0.5679 -0.0130 0.3092 0.087 Uiso 1 1 calc R
H15B H 0.5489 0.0833 0.3933 0.087 Uiso 1 1 calc R
H15C H 0.6432 0.1006 0.2785 0.087 Uiso 1 1 calc R
C16 C 0.4548(9) 0.0888(6) 0.1803(7) 0.040(3) Uani 1 1 d .
H16A H 0.5286 0.1303 0.1359 0.060 Uiso 1 1 calc R
H16B H 0.3703 0.1088 0.1641 0.060 Uiso 1 1 calc R
H16C H 0.4763 0.0089 0.1691 0.060 Uiso 1 1 calc R
C17 C 0.0742(9) 0.0841(7) 0.3266(6) 0.029(2) Uani 1 1 d .
C18 C -0.0062(8) -0.0124(6) 0.3504(7) 0.039(3) Uani 1 1 d .
H18A H -0.0913 0.0069 0.4036 0.058 Uiso 1 1 calc R
H18B H 0.0443 -0.0717 0.3753 0.058 Uiso 1 1 calc R
H18C H -0.0261 -0.0379 0.2885 0.058 Uiso 1 1 calc R
C19 C 0.1317(8) 0.5010(5) 0.2792(7) 0.027(2) Uani 1 1 d .
H19 H 0.1790 0.5491 0.2268 0.032 Uiso 1 1 calc R
C20 C 0.1610(8) 0.4790(6) 0.3718(7) 0.029(2) Uani 1 1 d .
H20 H 0.2304 0.5101 0.3940 0.035 Uiso 1 1 calc R
C21 C 0.0662(8) 0.4005(6) 0.4266(7) 0.032(2) Uani 1 1 d .
H21 H 0.0630 0.3676 0.4908 0.038 Uiso 1 1 calc R
C22 C -0.0199(8) 0.3823(6) 0.3675(7) 0.031(2) Uani 1 1 d .
H22 H -0.0956 0.3367 0.3871 0.038 Uiso 1 1 calc R
C23 C 0.0190(8) 0.4388(6) 0.2773(7) 0.034(2) Uani 1 1 d .
H23 H -0.0217 0.4370 0.2233 0.041 Uiso 1 1 calc R
C24 C 0.7535(10) 0.2189(7) 0.8798(7) 0.064(3) Uani 1 1 d .
H24A H 0.8404 0.2317 0.8270 0.077 Uiso 1 1 calc R
H24B H 0.6813 0.2210 0.8453 0.077 Uiso 1 1 calc R

loop_
_atom_site_aniso_label
_atom_site_aniso_U_11
_atom_site_aniso_U_22
_atom_site_aniso_U_33
_atom_site_aniso_U_23
_atom_site_aniso_U_13
_atom_site_aniso_U_12
Os 0.01640(17) 0.01741(19) 0.0260(2) -0.00202(13) -0.00210(14) -0.00222(12)
Cl1 0.060(2) 0.0777(19) 0.084(2) 0.0137(17) -0.0151(19) -0.0185(15)
Cl2 0.060(2) 0.0831(19) 0.0481(19) 0.0023(15) -0.0034(16) -0.0111(15)
P1 0.0176(12) 0.0240(13) 0.0278(14) -0.0029(10) -0.0037(11) -0.0066(10)
P2 0.057(2) 0.0508(19) 0.056(2) 0.0040(17) -0.0174(18) -0.0085(15)
Si1 0.0290(15) 0.0357(15) 0.0313(16) 0.0005(12) -0.0081(13) -0.0035(12)
F2 0.042(4) 0.060(4) 0.169(7) 0.060(4) -0.035(5) -0.017(3)
F3 0.182(8) 0.067(4) 0.072(5) -0.045(4) -0.006(5) 0.031(4)
F4 0.078(5) 0.127(5) 0.128(7) 0.033(5) -0.037(5) -0.047(4)
F5 0.158(8) 0.076(4) 0.080(5) -0.009(4) -0.022(5) -0.021(4)
F6 0.074(4) 0.053(3) 0.093(5) 0.041(3) -0.025(4) -0.031(3)
F7 0.078(5) 0.048(3) 0.081(5) 0.009(3) -0.036(4) 0.008(3)
N1 0.016(4) 0.032(4) 0.020(4) -0.006(3) -0.010(3) 0.008(3)
C1 0.032(7) 0.034(7) 0.048(7) 0.013(6) -0.020(6) -0.006(5)
C2 0.023(5) 0.010(5) 0.046(6) 0.006(4) -0.008(5) -0.008(4)
C3 0.018(5) 0.013(5) 0.039(6) 0.010(4) 0.000(5) 0.003(4)
C4 0.028(5) 0.040(5) 0.036(6) 0.005(4) -0.007(5) -0.007(4)
C5 0.056(7) 0.040(5) 0.029(6) -0.006(4) -0.010(5) 0.002(5)
C6 0.060(7) 0.055(6) 0.046(7) 0.012(5) -0.017(6) 0.003(5)
C7 0.044(7) 0.072(6) 0.033(6) -0.001(5) -0.014(5) -0.015(5)
C8 0.024(5) 0.034(5) 0.036(6) -0.001(4) -0.009(5) -0.008(4)
C9 0.029(5) 0.038(5) 0.040(6) -0.010(5) -0.009(5) -0.008(4)
C10 0.036(6) 0.030(5) 0.029(6) 0.004(4) -0.004(5) -0.005(4)
C11 0.020(5) 0.028(5) 0.030(5) -0.008(4) -0.001(4) -0.002(4)
C12 0.020(6) 0.029(5) 0.065(8) 0.001(5) -0.008(5) -0.008(4)
C13 0.024(5) 0.022(5) 0.049(6) -0.004(4) -0.008(5) -0.002(4)
C14 0.022(5) 0.024(5) 0.041(6) -0.008(4) -0.007(5) -0.001(4)
C15 0.047(7) 0.028(5) 0.108(10) -0.019(6) -0.038(7) 0.013(5)
C16 0.048(7) 0.023(5) 0.045(7) -0.013(5) -0.008(5) 0.003(4)
C17 0.027(5) 0.030(6) 0.027(6) -0.003(4) -0.004(4) -0.004(4)
C18 0.027(5) 0.031(5) 0.062(7) 0.000(5) -0.017(5) -0.015(4)
C19 0.033(6) 0.003(4) 0.040(6) 0.000(4) -0.004(5) 0.001(4)
C20 0.014(5) 0.033(5) 0.037(6) -0.012(4) -0.003(5) -0.003(4)
C21 0.034(6) 0.023(5) 0.038(6) -0.004(4) -0.010(5) 0.002(4)
C22 0.018(5) 0.025(5) 0.046(6) -0.007(5) 0.001(5) 0.000(4)
C23 0.033(6) 0.032(5) 0.036(6) 0.002(5) -0.005(5) -0.014(4)
C24 0.052(8) 0.088(8) 0.047(7) 0.000(6) -0.009(6) 0.005(6)

loop_
_atom_type_symbol
_atom_type_description
_atom_type_scat_dispersion_real
_atom_type_scat_dispersion_imag
_atom_type_scat_source
C C 0.0033 0.0016 'International Tables Vol C Tables 4.2.6.8 and 6.1.1.4'
H H 0.0000 0.0000 'International Tables Vol C Tables 4.2.6.8 and 6.1.1.4'
Si Si 0.0817 0.0704 'International Tables Vol C Tables 4.2.6.8 and 6.1.1.4'
F F 0.0171 0.0103 'International Tables Vol C Tables 4.2.6.8 and 6.1.1.4'
P P 0.1023 0.0942 'International Tables Vol C Tables 4.2.6.8 and 6.1.1.4'
Os Os -1.2165 7.6030 'International Tables Vol C Tables 4.2.6.8 and 6.1.1.4'
Cl Cl 0.1484 0.1585 'International Tables Vol C Tables 4.2.6.8 and 6.1.1.4'
N N 0.0061 0.0033 'International Tables Vol C Tables 4.2.6.8 and 6.1.1.4'

loop_
_geom_angle_atom_site_label_1
_geom_angle_atom_site_label_2
_geom_angle_atom_site_label_3
_geom_angle
N1 Os C2 83.0(3)
N1 Os C1 108.8(3)
C2 Os C1 37.7(3)
N1 Os C21 100.3(3)
C2 Os C21 147.1(3)
C1 Os C21 150.5(3)
N1 Os C20 137.8(3)
C2 Os C20 134.3(3)
C1 Os C20 113.4(3)
C21 Os C20 38.2(3)
N1 Os C22 89.6(3)
C2 Os C22 111.1(3)
C1 Os C22 136.0(3)
C21 Os C22 36.9(3)
C20 Os C22 61.7(3)
N1 Os C19 149.0(3)
C2 Os C19 98.2(3)
C1 Os C19 89.0(3)
C21 Os C19 62.6(3)
C20 Os C19 36.9(3)
C22 Os C19 60.9(3)
N1 Os C23 112.5(3)
C2 Os C23 86.2(3)
C1 Os C23 100.8(3)
C21 Os C23 62.1(3)
C20 Os C23 62.2(3)
C22 Os C23 35.9(3)
C19 Os C23 37.4(3)
N1 Os P1 87.22(18)
C2 Os P1 110.9(2)
C1 Os P1 84.8(3)
C21 Os P1 102.0(2)
C20 Os P1 93.9(2)
C22 Os P1 137.1(3)
C19 Os P1 120.3(2)
C23 Os P1 155.8(2)
C14 P1 C11 105.8(4)
C14 P1 C8 101.2(4)
C11 P1 C8 105.2(4)
C14 P1 Os 112.3(3)
C11 P1 Os 114.9(3)
C8 P1 Os 116.1(3)
F3 P2 F6 92.6(3)
F3 P2 F7 91.8(4)
F6 P2 F7 174.9(4)
F3 P2 F5 177.5(4)
F6 P2 F5 89.7(4)
F7 P2 F5 86.0(3)
F3 P2 F2 92.2(4)
F6 P2 F2 90.5(3)
F7 P2 F2 91.8(3)
F5 P2 F2 86.7(4)
F3 P2 F4 93.1(4)
F6 P2 F4 88.4(4)
F7 P2 F4 88.8(4)
F5 P2 F4 88.1(4)
F2 P2 F4 174.7(5)
C7 Si1 C5 108.4(4)
C7 Si1 C6 108.9(4)
C5 Si1 C6 109.4(4)
C7 Si1 C3 110.2(4)
C5 Si1 C3 111.2(4)
C6 Si1 C3 108.7(4)
C17 N1 Os 166.1(7)
C2 C1 Os 67.4(6)
C2 C1 H1A 109(6)
Os C1 H1A 104(6)
C2 C1 H1B 106(8)
Os C1 H1B 98(8)
H1A C1 H1B 144(10)
C3 C2 C1 143.5(9)
C3 C2 Os 141.2(6)
C1 C2 Os 74.9(6)
C2 C3 C4 121.7(8)
C2 C3 Si1 119.6(6)
C4 C3 Si1 118.5(7)
C3 C4 H4A 109.5
C3 C4 H4B 109.5
H4A C4 H4B 109.5
C3 C4 H4C 109.5
H4A C4 H4C 109.5
H4B C4 H4C 109.5
Si1 C5 H5A 109.5
Si1 C5 H5B 109.5
H5A C5 H5B 109.5
Si1 C5 H5C 109.5
H5A C5 H5C 109.5
H5B C5 H5C 109.5
Si1 C6 H6A 109.5
Si1 C6 H6B 109.5
H6A C6 H6B 109.5
Si1 C6 H6C 109.5
H6A C6 H6C 109.5
H6B C6 H6C 109.5
Si1 C7 H7A 109.5
Si1 C7 H7B 109.5
H7A C7 H7B 109.5
Si1 C7 H7C 109.5
H7A C7 H7C 109.5
H7B C7 H7C 109.5
C9 C8 C10 110.2(7)
C9 C8 P1 117.2(5)
C10 C8 P1 112.1(6)
C9 C8 H8 105.4
C10 C8 H8 105.4
P1 C8 H8 105.4
C8 C9 H9A 109.5
C8 C9 H9B 109.5
H9A C9 H9B 109.5
C8 C9 H9C 109.5
H9A C9 H9C 109.5
H9B C9 H9C 109.5
C8 C10 H10A 109.5
C8 C10 H10B 109.5
H10A C10 H10B 109.5
C8 C10 H10C 109.5
H10A C10 H10C 109.5
H10B C10 H10C 109.5
C12 C11 C13 107.6(6)
C12 C11 P1 115.7(6)
C13 C11 P1 115.7(5)
C12 C11 H11 105.6
C13 C11 H11 105.6
P1 C11 H11 105.6
C11 C12 H12A 109.5
C11 C12 H12B 109.5
H12A C12 H12B 109.5
C11 C12 H12C 109.5
H12A C12 H12C 109.5
H12B C12 H12C 109.5
C11 C13 H13A 109.5
C11 C13 H13B 109.5
H13A C13 H13B 109.5
C11 C13 H13C 109.5
H13A C13 H13C 109.5
H13B C13 H13C 109.5
C16 C14 C15 108.9(7)
C16 C14 P1 114.1(6)
C15 C14 P1 117.3(6)
C16 C14 H14 105.1
C15 C14 H14 105.1
P1 C14 H14 105.1
C14 C15 H15A 109.5
C14 C15 H15B 109.5
H15A C15 H15B 109.5
C14 C15 H15C 109.5
H15A C15 H15C 109.5
H15B C15 H15C 109.5
C14 C16 H16A 109.5
C14 C16 H16B 109.5
H16A C16 H16B 109.5
C14 C16 H16C 109.5
H16A C16 H16C 109.5
H16B C16 H16C 109.5
N1 C17 C18 176.6(9)
C17 C18 H18A 109.5
C17 C18 H18B 109.5
H18A C18 H18B 109.5
C17 C18 H18C 109.5
H18A C18 H18C 109.5
H18B C18 H18C 109.5
C20 C19 C23 108.2(7)
C20 C19 Os 71.3(4)
C23 C19 Os 71.4(4)
C20 C19 H19 125.9
C23 C19 H19 125.9
Os C19 H19 123.1
C19 C20 C21 107.0(8)
C19 C20 Os 71.8(4)
C21 C20 Os 69.8(4)
C19 C20 H20 126.5
C21 C20 H20 126.5
Os C20 H20 123.6
C22 C21 C20 106.5(8)
C22 C21 Os 72.8(5)
C20 C21 Os 72.0(5)
C22 C21 H21 126.7
C20 C21 H21 126.7
Os C21 H21 120.3
C23 C22 C21 110.8(8)
C23 C22 Os 72.3(5)
C21 C22 Os 70.3(5)
C23 C22 H22 124.6
C21 C22 H22 124.6
Os C22 H22 124.4
C22 C23 C19 107.3(9)
C22 C23 Os 71.8(5)
C19 C23 Os 71.2(5)
C22 C23 H23 126.3
C19 C23 H23 126.3
Os C23 H23 122.3
Cl2 C24 Cl1 112.8(6)
Cl2 C24 H24A 109.0
Cl1 C24 H24A 109.0
Cl2 C24 H24B 109.0
Cl1 C24 H24B 109.0
H24A C24 H24B 107.8

loop_
_geom_bond_atom_site_label_1
_geom_bond_atom_site_label_2
_geom_bond_distance
Os N1 2.029(6)
Os C2 2.077(9)
Os C1 2.173(11)
Os C21 2.179(8)
Os C20 2.209(7)
Os C22 2.212(8)
Os C19 2.215(6)
Os C23 2.218(8)
Os P1 2.350(2)
Cl1 C24 1.737(9)
Cl2 C24 1.735(9)
P1 C14 1.845(7)
P1 C11 1.849(7)
P1 C8 1.856(9)
P2 F3 1.537(6)
P2 F6 1.555(6)
P2 F7 1.567(5)
P2 F5 1.571(7)
P2 F2 1.576(6)
P2 F4 1.585(7)
Si1 C7 1.826(8)
Si1 C5 1.836(9)
Si1 C6 1.840(8)
Si1 C3 1.854(9)
N1 C17 1.131(8)
C1 C2 1.376(13)
C1 H1A 0.81(7)
C1 H1B 0.69(7)
C2 C3 1.338(11)
C3 C4 1.483(10)
C4 H4A 0.9800
C4 H4B 0.9800
C4 H4C 0.9800
C5 H5A 0.9800
C5 H5B 0.9800
C5 H5C 0.9800
C6 H6A 0.9800
C6 H6B 0.9800
C6 H6C 0.9800
C7 H7A 0.9800
C7 H7B 0.9800
C7 H7C 0.9800
C8 C9 1.514(9)
C8 C10 1.530(9)
C8 H8 1.0000
C9 H9A 0.9800
C9 H9B 0.9800
C9 H9C 0.9800
C10 H10A 0.9800
C10 H10B 0.9800
C10 H10C 0.9800
C11 C12 1.512(11)
C11 C13 1.531(9)
C11 H11 1.0000
C12 H12A 0.9800
C12 H12B 0.9800
C12 H12C 0.9800
C13 H13A 0.9800
C13 H13B 0.9800
C13 H13C 0.9800
C14 C16 1.508(11)
C14 C15 1.529(11)
C14 H14 1.0000
C15 H15A 0.9800
C15 H15B 0.9800
C15 H15C 0.9800
C16 H16A 0.9800
C16 H16B 0.9800
C16 H16C 0.9800
C17 C18 1.442(10)
C18 H18A 0.9800
C18 H18B 0.9800
C18 H18C 0.9800
C19 C20 1.401(11)
C19 C23 1.422(11)
C19 H19 0.9500
C20 C21 1.437(10)
C20 H20 0.9500
C21 C22 1.390(11)
C21 H21 0.9500
C22 C23 1.364(11)
C22 H22 0.9500
C23 H23 0.9500
C24 H24A 0.9900
C24 H24B 0.9900
